data_1501924
loop_
_publ_author_name
'\<Sebej, Peter'
'Lim, Bum Hee'
'Park, Bong Ser'
'Givens, Richard S.'
'Kl\'an, Petr'

_publ_section_title
;
 The power of solvent in altering the course of photorearrangements.
;
_journal_issue 4
_journal_name_full 'Organic letters'
_journal_page_first 644
_journal_page_last 647
_journal_paper_doi 10.1021/ol102887f
_journal_volume 13
_journal_year 2011
_chemical_formula_sum 'C10 H10 O4'
_chemical_formula_weight 194.18
_chemical_melting_point 130.5(5)
_chemical_name_systematic
; 
 2-(4-Hydoxy-2-methylphenacyl)-2-oxoethyl Formate 
;
_space_group_IT_number 14
_symmetry_cell_setting monoclinic
_symmetry_space_group_name_Hall '-P 2yn'
_symmetry_space_group_name_H-M 'P 1 21/n 1'
_atom_sites_solution_hydrogens geom
_atom_sites_solution_primary direct
_atom_sites_solution_secondary difmap
_audit_creation_method SHELXTL
_cell_angle_alpha 90.00
_cell_angle_beta 90.547(5)
_cell_angle_gamma 90.00
_cell_formula_units_Z 4
_cell_length_a 6.764(3)
_cell_length_b 4.4614(19)
_cell_length_c 29.113(12)
_cell_measurement_reflns_used 2705
_cell_measurement_temperature 193(2)
_cell_measurement_theta_max 28.68
_cell_measurement_theta_min 4.20
_cell_volume 878.5(7)
_computing_cell_refinement 'Bruker SAINT'
_computing_data_collection 'Bruker SMART'
_computing_data_reduction 'Bruker SAINT'
_computing_molecular_graphics 'Bruker SHELXTL'
_computing_publication_material 'Bruker SHELXTL'
_computing_structure_refinement 'Bruker SHELXTL'
_computing_structure_solution 'Bruker SHELXTL'
_diffrn_ambient_temperature 193(2)
_diffrn_measured_fraction_theta_full 0.977
_diffrn_measured_fraction_theta_max 0.977
_diffrn_measurement_device_type 'Bruker SMART APEX CCD'
_diffrn_measurement_method '\f and \w scans'
_diffrn_radiation_monochromator graphite
_diffrn_radiation_source 'fine-focus sealed tube'
_diffrn_radiation_type MoK\a
_diffrn_radiation_wavelength 0.71073
_diffrn_reflns_av_R_equivalents 0.0449
_diffrn_reflns_av_sigmaI/netI 0.0450
_diffrn_reflns_limit_h_max 9
_diffrn_reflns_limit_h_min -9
_diffrn_reflns_limit_k_max 5
_diffrn_reflns_limit_k_min -6
_diffrn_reflns_limit_l_max 39
_diffrn_reflns_limit_l_min -39
_diffrn_reflns_number 8738
_diffrn_reflns_theta_full 28.99
_diffrn_reflns_theta_max 28.99
_diffrn_reflns_theta_min 4.09
_diffrn_standards_decay_% 0.00
_diffrn_standards_number 0
_exptl_absorpt_coefficient_mu 0.114
_exptl_absorpt_correction_T_max 0.9950
_exptl_absorpt_correction_T_min 0.9652
_exptl_absorpt_correction_type multi-scan
_exptl_crystal_colour colourless
_exptl_crystal_density_diffrn 1.468
_exptl_crystal_density_method 'not measured'
_exptl_crystal_description plate
_exptl_crystal_F_000 408
_exptl_crystal_size_max 0.31
_exptl_crystal_size_mid 0.18
_exptl_crystal_size_min 0.04
_refine_diff_density_max 0.523
_refine_diff_density_min -0.340
_refine_diff_density_rms 0.081
_refine_ls_extinction_method none
_refine_ls_goodness_of_fit_ref 1.087
_refine_ls_hydrogen_treatment mixed
_refine_ls_matrix_type full
_refine_ls_number_parameters 133
_refine_ls_number_reflns 2274
_refine_ls_number_restraints 0
_refine_ls_restrained_S_all 1.087
_refine_ls_R_factor_all 0.0976
_refine_ls_R_factor_gt 0.0881
_refine_ls_shift/su_max 0.000
_refine_ls_shift/su_mean 0.000
_refine_ls_structure_factor_coef Fsqd
_refine_ls_weighting_details 'calc w=1/[\s^2^(Fo^2^)+(0.0855P)^2^+2.6293P] where P=(Fo^2^+2Fc^2^)/3'
_refine_ls_weighting_scheme calc
_refine_ls_wR_factor_gt 0.2214
_refine_ls_wR_factor_ref 0.2318
_reflns_number_gt 1999
_reflns_number_total 2274
_reflns_threshold_expression >2sigma(I)
_cod_data_source_file ol102887f_si_002.cif
_cod_data_source_block 9c
_cod_depositor_comments
;
The following automatic conversions were performed:

'_chemical_melting_point' value '130-131' was changed to '130.5(5)' -
the average value was taken and precision was
estimated.

'_symmetry_cell_setting' value 'Monoclinic' changed to
'monoclinic' according to
/home/saulius/struct/CIF-dictionaries/cif_core.dic dictionary named
'cif_core.dic' version 2.4.1 from 2010-06-29.

Automatic conversion script
Id: cif_fix_values 1715 2011-07-08 13:25:40Z adriana 
;
_cod_original_cell_volume 878.5(6)
_cod_original_sg_symbol_H-M P2(1)/n
_cod_database_code 1501924

loop_
_symmetry_equiv_pos_as_xyz
'x, y, z'
'-x+1/2, y+1/2, -z+1/2'
'-x, -y, -z'
'x-1/2, -y-1/2, z-1/2'

loop_
_atom_site_label
_atom_site_type_symbol
_atom_site_fract_x
_atom_site_fract_y
_atom_site_fract_z
_atom_site_U_iso_or_equiv
_atom_site_adp_type
_atom_site_occupancy
_atom_site_symmetry_multiplicity
_atom_site_calc_flag
_atom_site_refinement_flags
O1 O 0.3593(4) -0.1401(6) 0.20154(10) 0.0296(6) Uani 1 1 d .
O2 O -0.2834(4) 0.9860(7) 0.05843(11) 0.0316(7) Uani 1 1 d .
H2O H -0.353(13) 1.038(19) 0.078(3) 0.08(3) Uiso 1 1 d .
O3 O 0.4151(4) 0.0980(7) 0.12072(10) 0.0359(7) Uani 1 1 d .
O4 O 0.5795(5) 0.2071(8) 0.22460(14) 0.0490(10) Uani 1 1 d .
C1 C -0.1587(5) 0.7870(8) 0.07867(13) 0.0241(7) Uani 1 1 d .
C2 C 0.0121(5) 0.7112(8) 0.05440(13) 0.0230(7) Uani 1 1 d .
H2 H 0.0331 0.7968 0.0250 0.028 Uiso 1 1 calc R
C3 C 0.1509(5) 0.5143(8) 0.07239(12) 0.0223(7) Uani 1 1 d .
C4 C 0.1199(5) 0.3910(8) 0.11613(12) 0.0210(7) Uani 1 1 d .
C5 C -0.0550(5) 0.4646(9) 0.13940(12) 0.0250(7) Uani 1 1 d .
H5 H -0.0784 0.3781 0.1687 0.030 Uiso 1 1 calc R
C6 C -0.1929(5) 0.6579(8) 0.12103(13) 0.0255(7) Uani 1 1 d .
H6 H -0.3105 0.7022 0.1373 0.031 Uiso 1 1 calc R
C7 C 0.2645(5) 0.1885(8) 0.13832(12) 0.0218(7) Uani 1 1 d .
C8 C 0.2225(6) 0.0893(9) 0.18751(13) 0.0270(8) Uani 1 1 d .
H8A H 0.2345 0.2634 0.2084 0.032 Uiso 1 1 calc R
H8B H 0.0857 0.0118 0.1894 0.032 Uiso 1 1 calc R
C9 C 0.5324(6) -0.0467(10) 0.21872(14) 0.0303(8) Uani 1 1 d .
H9 H 0.6261 -0.1964 0.2270 0.036 Uiso 1 1 calc R
C10 C 0.3285(6) 0.4503(9) 0.04343(13) 0.0286(8) Uani 1 1 d .
H10A H 0.3215 0.5703 0.0153 0.043 Uiso 1 1 calc R
H10B H 0.3311 0.2369 0.0355 0.043 Uiso 1 1 calc R
H10C H 0.4489 0.5020 0.0607 0.043 Uiso 1 1 calc R

loop_
_atom_site_aniso_label
_atom_site_aniso_U_11
_atom_site_aniso_U_22
_atom_site_aniso_U_33
_atom_site_aniso_U_23
_atom_site_aniso_U_13
_atom_site_aniso_U_12
O1 0.0271(14) 0.0250(13) 0.0366(14) 0.0099(11) -0.0056(11) 0.0019(11)
O2 0.0269(14) 0.0308(15) 0.0372(15) 0.0020(12) 0.0013(12) 0.0142(12)
O3 0.0265(14) 0.0461(18) 0.0350(15) 0.0062(13) 0.0046(11) 0.0204(13)
O4 0.0387(18) 0.0324(17) 0.075(2) -0.0066(16) -0.0224(17) -0.0007(14)
C1 0.0179(16) 0.0246(17) 0.0297(17) -0.0044(14) -0.0012(13) 0.0064(13)
C2 0.0183(16) 0.0220(17) 0.0286(17) 0.0038(14) 0.0014(13) 0.0012(13)
C3 0.0139(14) 0.0261(17) 0.0269(16) -0.0042(13) 0.0014(12) 0.0031(13)
C4 0.0158(15) 0.0220(16) 0.0250(16) -0.0033(13) -0.0013(12) 0.0042(12)
C5 0.0187(17) 0.0318(19) 0.0245(16) 0.0007(14) 0.0055(13) 0.0050(14)
C6 0.0171(16) 0.0263(17) 0.0331(18) -0.0047(14) 0.0024(13) 0.0051(13)
C7 0.0170(15) 0.0229(16) 0.0255(16) -0.0007(13) -0.0023(12) 0.0022(13)
C8 0.0220(17) 0.0293(19) 0.0297(17) 0.0055(14) 0.0009(13) 0.0057(15)
C9 0.0272(19) 0.032(2) 0.0313(18) 0.0030(15) -0.0070(14) 0.0088(16)
C10 0.0226(18) 0.033(2) 0.0309(18) 0.0074(15) 0.0082(14) 0.0086(15)

loop_
_atom_type_symbol
_atom_type_description
_atom_type_scat_dispersion_real
_atom_type_scat_dispersion_imag
_atom_type_scat_source
C C 0.0033 0.0016 'International Tables Vol C Tables 4.2.6.8 and 6.1.1.4'
H H 0.0000 0.0000 'International Tables Vol C Tables 4.2.6.8 and 6.1.1.4'
O O 0.0106 0.0060 'International Tables Vol C Tables 4.2.6.8 and 6.1.1.4'

loop_
_geom_angle_atom_site_label_1
_geom_angle_atom_site_label_2
_geom_angle_atom_site_label_3
_geom_angle
C9 O1 C8 116.4(3)
C1 O2 H2O 105(6)
O2 C1 C6 123.5(3)
O2 C1 C2 116.8(3)
C6 C1 C2 119.7(3)
C3 C2 C1 121.4(3)
C3 C2 H2 119.3
C1 C2 H2 119.3
C2 C3 C4 119.0(3)
C2 C3 C10 116.8(3)
C4 C3 C10 124.2(3)
C3 C4 C5 118.6(3)
C3 C4 C7 122.2(3)
C5 C4 C7 119.2(3)
C6 C5 C4 122.0(3)
C6 C5 H5 119.0
C4 C5 H5 119.0
C5 C6 C1 119.3(3)
C5 C6 H6 120.3
C1 C6 H6 120.3
O3 C7 C4 125.0(3)
O3 C7 C8 117.6(3)
C4 C7 C8 117.3(3)
O1 C8 C7 110.4(3)
O1 C8 H8A 109.6
C7 C8 H8A 109.6
O1 C8 H8B 109.6
C7 C8 H8B 109.6
H8A C8 H8B 108.1
O4 C9 O1 125.7(4)
O4 C9 H9 117.1
O1 C9 H9 117.1
C3 C10 H10A 109.5
C3 C10 H10B 109.5
H10A C10 H10B 109.5
C3 C10 H10C 109.5
H10A C10 H10C 109.5
H10B C10 H10C 109.5

loop_
_geom_bond_atom_site_label_1
_geom_bond_atom_site_label_2
_geom_bond_distance
O1 C9 1.335(5)
O1 C8 1.436(5)
O2 C1 1.356(4)
O2 H2O 0.78(8)
O3 C7 1.214(4)
O4 C9 1.188(5)
C1 C6 1.383(5)
C1 C2 1.401(5)
C2 C3 1.385(5)
C2 H2 0.9500
C3 C4 1.405(5)
C3 C10 1.502(5)
C4 C5 1.408(5)
C4 C7 1.476(5)
C5 C6 1.375(5)
C5 H5 0.9500
C6 H6 0.9500
C7 C8 1.528(5)
C8 H8A 0.9900
C8 H8B 0.9900
C9 H9 0.9500
C10 H10A 0.9800
C10 H10B 0.9800
C10 H10C 0.9800

loop_
_geom_hbond_atom_site_label_D
_geom_hbond_atom_site_label_H
_geom_hbond_atom_site_label_A
_geom_hbond_distance_DH
_geom_hbond_distance_HA
_geom_hbond_distance_DA
_geom_hbond_angle_DHA
_geom_hbond_site_symmetry_A
O2 H2O O3 0.78(8) 2.02(8) 2.787(4) 165(8) 1_465

loop_
_geom_torsion_atom_site_label_1
_geom_torsion_atom_site_label_2
_geom_torsion_atom_site_label_3
_geom_torsion_atom_site_label_4
_geom_torsion
O2 C1 C2 C3 178.8(3)
C6 C1 C2 C3 -1.6(6)
C1 C2 C3 C4 -0.7(5)
C1 C2 C3 C10 -179.8(3)
C2 C3 C4 C5 2.2(5)
C10 C3 C4 C5 -178.8(4)
C2 C3 C4 C7 -177.7(3)
C10 C3 C4 C7 1.4(6)
C3 C4 C5 C6 -1.5(6)
C7 C4 C5 C6 178.3(3)
C4 C5 C6 C1 -0.7(6)
O2 C1 C6 C5 -178.2(4)
C2 C1 C6 C5 2.2(6)
C3 C4 C7 O3 -4.0(6)
C5 C4 C7 O3 176.2(4)
C3 C4 C7 C8 175.1(3)
C5 C4 C7 C8 -4.8(5)
C9 O1 C8 C7 85.6(4)
O3 C7 C8 O1 -9.6(5)
C4 C7 C8 O1 171.3(3)
C8 O1 C9 O4 2.5(6)
